data_2102908
loop_
_publ_author_name
'Kauffmann, Matthieu'
'Roussel, Pascal'

_publ_section_title
;
 New oxybromide cobaltites with layered perovskite-related structures:
 18<i>R</i>-Ba~6~Co~5~BrO~14~ and 14<i>H</i>-Ba~7~Co~6~BrO~17~
;
_journal_coeditor_code BP5003
_journal_issue 4
_journal_name_full 'Acta Crystallographica Section B'
_journal_page_first 589
_journal_page_last 596
_journal_paper_doi 10.1107/S0108768107029394
_journal_volume 63
_journal_year 2007
_chemical_formula_sum 'Ba6 Br Co5 O14'
_chemical_formula_weight 1422.6
_chemical_name_systematic ' ?'
_space_group_IT_number 166
_symmetry_cell_setting trigonal
_symmetry_space_group_name_Hall '-R 3 2"'
_symmetry_space_group_name_H-M 'R -3 m :H'
_cell_angle_alpha 90
_cell_angle_beta 90
_cell_angle_gamma 120
_cell_formula_units_Z 3
_cell_length_a 5.6578(3)
_cell_length_b 5.6578(3)
_cell_length_c 43.166(4)
_cell_measurement_temperature 293
_cell_volume 1196.65(14)
_computing_publication_material '(Jana2000; Petricek and Dusek, 2000)'
_computing_structure_refinement '(Jana2000; Petricek and Dusek, 2000)'
_diffrn_ambient_temperature 293
_diffrn_measured_fraction_theta_full 1.00
_diffrn_measured_fraction_theta_max 43.75
_diffrn_measurement_device_type 'Bruker APEX 11, CCD 4K'
_diffrn_measurement_method '\f and \w scans'
_diffrn_radiation_type 'Mo K\a'
_diffrn_radiation_wavelength 0.71069
_diffrn_reflns_av_R_equivalents 0.0453
_diffrn_reflns_av_sigmaI/netI 0.0222
_diffrn_reflns_limit_h_max 10
_diffrn_reflns_limit_h_min -5
_diffrn_reflns_limit_k_max 10
_diffrn_reflns_limit_k_min -10
_diffrn_reflns_limit_l_max 84
_diffrn_reflns_limit_l_min -80
_diffrn_reflns_number 13868
_diffrn_reflns_theta_full 43.75
_diffrn_reflns_theta_max 43.75
_diffrn_reflns_theta_min 1.42
_exptl_absorpt_coefficient_mu 22.163
_exptl_absorpt_correction_T_max 0.265
_exptl_absorpt_correction_T_min 0.128
_exptl_absorpt_correction_type multi-scan
_exptl_crystal_colour black
_exptl_crystal_density_diffrn 5.9203
_exptl_crystal_description 'hexagonal platelets'
_exptl_crystal_F_000 1854
_exptl_crystal_size_max 0.13
_exptl_crystal_size_mid 0.10
_exptl_crystal_size_min 0.06
_refine_diff_density_max 4.36
_refine_diff_density_min -4.12
_refine_ls_extinction_coef 0.023(5)
_refine_ls_extinction_method 'B-C type 1 Lorentzian isotropic (Becker & Coppens, 1974)'
_refine_ls_goodness_of_fit_ref 3.86
_refine_ls_number_parameters 46
_refine_ls_number_reflns 1232
_refine_ls_R_factor_all 0.0342
_refine_ls_R_factor_gt 0.0317
_refine_ls_shift/su_max 0.0004
_refine_ls_shift/su_mean 0.0000
_refine_ls_structure_factor_coef F
_refine_ls_weighting_details w=1/\s^2^(F)
_refine_ls_weighting_scheme sigma
_refine_ls_wR_factor_gt 0.0468
_refine_ls_wR_factor_ref 0.0470
_reflns_number_gt 1117
_reflns_number_total 1232
_reflns_threshold_expression I>3\s(I)
_cod_data_source_file bp5003.cif
_cod_data_source_block II
_cod_depositor_comments
;
The following automatic conversions were performed:
'_exptl_absorpt_correction_type' value 'Multiscan' changed to 'multi-scan'
according to '/home/saulius/struct/CIF-dictionaries/cif_core.dic'
dictionary named 'cif_core.dic' version 2.4.1 from 2010-06-29.

Automatic conversion script
Id: cif_fix_enum 1527 2010-12-29 10:47:43Z saulius 

The following automatic conversions were performed:

'_exptl_absorpt_correction_type' value 'Multiscan' changed to
'multi-scan' according to
/home/saulius/struct/CIF-dictionaries/cif_core.dic dictionary named
'cif_core.dic' version 2.4.1 from 2010-06-29.

Automatic conversion script
Id: cif_fix_values 1715 2011-07-08 13:25:40Z adriana 
;
_cod_original_sg_symbol_Hall '-R 3;-2"'
_cod_original_sg_symbol_H-M 'R -3 m'
_cod_original_formula_sum 'Ba6 Br1 Co5 O14'
_cod_database_code 2102908

loop_
_symmetry_equiv_pos_site_id
_symmetry_equiv_pos_as_xyz
1 x,y,z
2 -y,x-y,z
3 -y,-x,z
4 -x+y,-x,z
5 x,x-y,z
6 -x+y,y,z
7 -x,-y,-z
8 y,-x+y,-z
9 y,x,-z
10 x-y,x,-z
11 -x,-x+y,-z
12 x-y,-y,-z
13 1/3+x,2/3+y,2/3+z
14 1/3-y,2/3+x-y,2/3+z
15 1/3-y,2/3-x,2/3+z
16 1/3-x+y,2/3-x,2/3+z
17 1/3+x,2/3+x-y,2/3+z
18 1/3-x+y,2/3+y,2/3+z
19 1/3-x,2/3-y,2/3-z
20 1/3+y,2/3-x+y,2/3-z
21 1/3+y,2/3+x,2/3-z
22 1/3+x-y,2/3+x,2/3-z
23 1/3-x,2/3-x+y,2/3-z
24 1/3+x-y,2/3-y,2/3-z
25 2/3+x,1/3+y,1/3+z
26 2/3-y,1/3+x-y,1/3+z
27 2/3-y,1/3-x,1/3+z
28 2/3-x+y,1/3-x,1/3+z
29 2/3+x,1/3+x-y,1/3+z
30 2/3-x+y,1/3+y,1/3+z
31 2/3-x,1/3-y,1/3-z
32 2/3+y,1/3-x+y,1/3-z
33 2/3+y,1/3+x,1/3-z
34 2/3+x-y,1/3+x,1/3-z
35 2/3-x,1/3-x+y,1/3-z
36 2/3+x-y,1/3-y,1/3-z

loop_
_atom_site_type_symbol
_atom_site_label
_atom_site_fract_x
_atom_site_fract_y
_atom_site_fract_z
_atom_site_U_iso_or_equiv
_atom_site_adp_type
_atom_site_calc_flag
_atom_site_occupancy
Ba Ba1 0 0 0.093083(9) 0.00958(9) Uani d 1
Ba Ba2 0 0 0.810512(9) 0.00961(9) Uani d 1
Ba Ba3 0.30796(8) -0.30796(8) 0.031094(14) 0.0153(2) Uani d 0.3333
Co Co1 0 0 0.44255(2) 0.00649(16) Uani d 1
Co Co2 0 0 0.5 0.0061(2) Uani d 1
Co Co3 0 0 0.73297(2) 0.00947(18) Uani d 1
Br Br1 0 0 0.98409(11) 0.0225(19) Uani d 0.23(3)
Br Br2 0 0 0 0.097(14) Uani d 0.55(5)
O O1 0.4941(2) -0.4941(2) 0.08305(7) 0.0152(8) Uani d 1
O O2 0.4809(2) -0.4809(2) 0.19494(6) 0.0091(6) Uani d 1
O O3 0.2800(10) -0.2800(10) 0.9726(2) 0.031(3) Uani d 0.3333

loop_
_atom_site_aniso_label
_atom_site_aniso_U_11
_atom_site_aniso_U_22
_atom_site_aniso_U_33
_atom_site_aniso_U_12
_atom_site_aniso_U_13
_atom_site_aniso_U_23
_atom_site_aniso_type_symbol
Ba1 0.00808(11) 0.00808(11) 0.01257(15) 0.00404(6) 0 0 Ba
Ba2 0.00743(11) 0.00743(11) 0.01396(16) 0.00372(6) 0 0 Ba
Ba3 0.0154(3) 0.0154(3) 0.0119(2) 0.00541(19) 0.00141(10) -0.00141(10) Ba
Co1 0.00549(19) 0.00549(19) 0.0085(3) 0.00274(9) 0 0 Co
Co2 0.0053(2) 0.0053(2) 0.0077(4) 0.00266(12) 0 0 Co
Co3 0.0088(2) 0.0088(2) 0.0108(3) 0.00440(11) 0 0 Co
Br1 0.022(2) 0.022(2) 0.023(4) 0.0112(10) 0 0 Br
Br2 0.0425(19) 0.0425(19) 0.21(4) 0.0212(9) 0 0 Br
O1 0.0137(9) 0.0137(9) 0.0217(12) 0.0096(9) 0.0014(5) -0.0014(5) O
O2 0.0093(7) 0.0093(7) 0.0102(8) 0.0059(8) -0.0006(4) 0.0006(4) O
O3 0.036(4) 0.036(4) 0.010(3) 0.009(4) 0.0028(17) -0.0028(17) O

loop_
_atom_type_symbol
_atom_type_scat_dispersion_real
_atom_type_scat_dispersion_imag
_atom_type_scat_source
Ba -0.324 2.282 'International Tables Vol C Tables  4.2.6.8 and 6.1.1.4'
Co 0.349 0.972 'International Tables Vol C Tables  4.2.6.8 and 6.1.1.4'
Br -0.290 2.460 'International Tables Vol C Tables  4.2.6.8 and 6.1.1.4'
O 0.011 0.006 'International Tables Vol C Tables  4.2.6.8 and 6.1.1.4'
